data_4033066
loop_
_publ_author_name
'Lankri, David'
'Mostinski, Yelena'
'Tsvelikhovsky, Dmitry'

_publ_section_title
;
 Palladium-Catalyzed Cascade Assembly of Tricyclic Spiroethers from
 Diene-Alcohol Precursors.
;
_journal_issue 18
_journal_name_full 'The Journal of organic chemistry'
_journal_page_first 9452
_journal_page_last 9463
_journal_paper_doi 10.1021/acs.joc.7b01481
_journal_volume 82
_journal_year 2017
_chemical_formula_moiety 'C14 H20 O3'
_chemical_formula_sum 'C14 H20 O3'
_chemical_formula_weight 236.30
_chemical_name_systematic
; 
 ? 
;
_space_group_IT_number 2
_symmetry_cell_setting triclinic
_symmetry_space_group_name_Hall '-P 1'
_symmetry_space_group_name_H-M 'P -1'
_atom_sites_solution_hydrogens geom
_atom_sites_solution_primary direct
_atom_sites_solution_secondary difmap
_audit_creation_method SHELXL-97
_cell_angle_alpha 88.562(19)
_cell_angle_beta 89.239(19)
_cell_angle_gamma 77.545(18)
_cell_formula_units_Z 2
_cell_length_a 5.575(6)
_cell_length_b 10.617(12)
_cell_length_c 10.854(12)
_cell_measurement_reflns_used 2117
_cell_measurement_temperature 298(1)
_cell_measurement_theta_max 2.687
_cell_measurement_theta_min 27.370
_cell_volume 627.1(12)
_computing_cell_refinement 'Bruker SMART'
_computing_data_collection 'Bruker SMART'
_computing_data_reduction 'Bruker SAINT'
_computing_molecular_graphics 'Bruker SHELXTL'
_computing_publication_material 'Bruker SHELXTL'
_computing_structure_refinement 'SHELXL-97 (Sheldrick, 1997)'
_computing_structure_solution 'SHELXS-97 (Sheldrick, 1990)'
_diffrn_ambient_temperature 298(1)
_diffrn_measured_fraction_theta_full 0.907
_diffrn_measured_fraction_theta_max 0.907
_diffrn_measurement_device_type 'CCD area detector'
_diffrn_measurement_method 'phi and omega scans'
_diffrn_radiation_monochromator graphite
_diffrn_radiation_source 'fine-focus sealed tube'
_diffrn_radiation_type MoK\a
_diffrn_radiation_wavelength 0.71073
_diffrn_reflns_av_R_equivalents 0.0460
_diffrn_reflns_av_sigmaI/netI 0.0640
_diffrn_reflns_limit_h_max 6
_diffrn_reflns_limit_h_min -6
_diffrn_reflns_limit_k_max 12
_diffrn_reflns_limit_k_min -12
_diffrn_reflns_limit_l_max 12
_diffrn_reflns_limit_l_min -12
_diffrn_reflns_number 4830
_diffrn_reflns_theta_full 24.99
_diffrn_reflns_theta_max 24.99
_diffrn_reflns_theta_min 1.96
_exptl_absorpt_coefficient_mu 0.086
_exptl_absorpt_correction_T_max 0.9729
_exptl_absorpt_correction_T_min 0.9654
_exptl_absorpt_correction_type multi-scan
_exptl_absorpt_process_details 'Bruker SADABS V2.05'
_exptl_crystal_colour colorless
_exptl_crystal_density_diffrn 1.251
_exptl_crystal_density_method 'not measured'
_exptl_crystal_description Shapless
_exptl_crystal_F_000 256
_exptl_crystal_size_max 0.41
_exptl_crystal_size_mid 0.40
_exptl_crystal_size_min 0.32
_refine_diff_density_max 0.215
_refine_diff_density_min -0.299
_refine_diff_density_rms 0.068
_refine_ls_extinction_method none
_refine_ls_goodness_of_fit_ref 0.961
_refine_ls_hydrogen_treatment constr
_refine_ls_matrix_type full
_refine_ls_number_parameters 154
_refine_ls_number_reflns 2011
_refine_ls_number_restraints 0
_refine_ls_restrained_S_all 0.961
_refine_ls_R_factor_all 0.0921
_refine_ls_R_factor_gt 0.0718
_refine_ls_shift/su_max 0.000
_refine_ls_shift/su_mean 0.000
_refine_ls_structure_factor_coef Fsqd
_refine_ls_weighting_details 'calc w=1/[\s^2^(Fo^2^)+(0.1601P)^2^+0.0000P] where P=(Fo^2^+2Fc^2^)/3'
_refine_ls_weighting_scheme calc
_refine_ls_wR_factor_gt 0.2009
_refine_ls_wR_factor_ref 0.2288
_reflns_number_gt 1379
_reflns_number_total 2011
_reflns_threshold_expression >2sigma(I)
_cod_data_source_file jo7b01481_si_002.cif
_cod_data_source_block davidl9m_compound_31b
_cod_depositor_comments
;
The following automatic conversions were performed:

'_symmetry_cell_setting' value 'Triclinic' changed to 'triclinic'
according to
/home/data/users/saulius/crontab/automatic-downloads/current/ACS/lib/dictionaries/cif_core.dic
dictionary named 'cif_core.dic' version 2.4.2 from 2011-04-26.

'_refine_ls_hydrogen_treatment' value 'Constr' changed to 'constr'
according to
/home/data/users/saulius/crontab/automatic-downloads/current/ACS/lib/dictionaries/cif_core.dic
dictionary named 'cif_core.dic' version 2.4.2 from 2011-04-26.

Automatic conversion script
Id: cif_fix_values 4973 2017-02-22 13:04:09Z antanas 
;
_cod_original_cell_volume 627.2(12)
_cod_original_sg_symbol_H-M P-1
_cod_database_code 4033066

loop_
_symmetry_equiv_pos_as_xyz
'x, y, z'
'-x, -y, -z'

loop_
_atom_site_label
_atom_site_type_symbol
_atom_site_fract_x
_atom_site_fract_y
_atom_site_fract_z
_atom_site_U_iso_or_equiv
_atom_site_adp_type
_atom_site_occupancy
_atom_site_symmetry_multiplicity
_atom_site_calc_flag
_atom_site_refinement_flags
C1 C 0.4757(5) 0.1872(3) -0.0316(3) 0.0652(8) Uani 1 1 d .
H1A H 0.3215 0.2300 -0.0688 0.078 Uiso 1 1 calc R
H1B H 0.5377 0.1074 -0.0741 0.078 Uiso 1 1 calc R
C2 C 0.6618(5) 0.2745(3) -0.0416(2) 0.0566(7) Uani 1 1 d .
H2A H 0.8228 0.2267 -0.0666 0.068 Uiso 1 1 calc R
H2B H 0.6076 0.3463 -0.0988 0.068 Uiso 1 1 calc R
C3 C 0.6620(4) 0.3197(2) 0.0909(2) 0.0438(6) Uani 1 1 d .
H3 H 0.5081 0.3832 0.1028 0.053 Uiso 1 1 calc R
C4 C 0.6361(4) 0.1986(2) 0.1619(2) 0.0409(6) Uani 1 1 d .
C5 C 0.8570(4) 0.0813(2) 0.1662(2) 0.0479(7) Uani 1 1 d .
H5A H 0.8518 0.0249 0.0978 0.058 Uiso 1 1 calc R
H5B H 1.0113 0.1095 0.1629 0.058 Uiso 1 1 calc R
C6 C 0.8283(5) 0.0130(2) 0.2879(2) 0.0545(7) Uani 1 1 d .
C7 C 0.6049(5) 0.0870(3) 0.3540(2) 0.0599(8) Uani 1 1 d .
H7A H 0.6321 0.0867 0.4421 0.072 Uiso 1 1 calc R
H7B H 0.4623 0.0511 0.3389 0.072 Uiso 1 1 calc R
C8 C 0.5729(4) 0.2231(2) 0.2978(2) 0.0463(7) Uani 1 1 d .
H8 H 0.4054 0.2737 0.3092 0.056 Uiso 1 1 calc R
C9 C 0.9803(7) -0.0899(3) 0.3320(3) 0.0837(11) Uani 1 1 d .
H9A H 0.9536 -0.1225 0.4102 0.100 Uiso 1 1 calc R
H9B H 1.1146 -0.1302 0.2852 0.100 Uiso 1 1 calc R
C10 C 0.7654(4) 0.2909(2) 0.3495(2) 0.0484(7) Uani 1 1 d .
H10A H 0.7140 0.3189 0.4319 0.058 Uiso 1 1 calc R
H10B H 0.9192 0.2279 0.3570 0.058 Uiso 1 1 calc R
C11 C 0.8144(4) 0.4070(2) 0.2756(2) 0.0443(6) Uani 1 1 d .
C12 C 0.8650(4) 0.3787(2) 0.1384(2) 0.0481(7) Uani 1 1 d .
H12A H 0.8692 0.4579 0.0927 0.058 Uiso 1 1 calc R
H12B H 1.0224 0.3195 0.1282 0.058 Uiso 1 1 calc R
C13 C 0.9621(5) 0.5801(3) 0.3350(3) 0.0654(8) Uani 1 1 d .
H13A H 1.0103 0.6190 0.2594 0.079 Uiso 1 1 calc R
H13B H 1.0428 0.6094 0.4041 0.079 Uiso 1 1 calc R
C14 C 0.6916(5) 0.6107(3) 0.3514(3) 0.0690(9) Uani 1 1 d .
H14A H 0.6471 0.6075 0.4379 0.083 Uiso 1 1 calc R
H14B H 0.6205 0.6959 0.3176 0.083 Uiso 1 1 calc R
O1 O 0.4391(3) 0.16078(17) 0.09767(15) 0.0529(6) Uani 1 1 d .
O2 O 1.0172(3) 0.44473(16) 0.32980(17) 0.0586(6) Uani 1 1 d .
O3 O 0.6111(3) 0.51459(16) 0.28623(17) 0.0603(6) Uani 1 1 d .

loop_
_atom_site_aniso_label
_atom_site_aniso_U_11
_atom_site_aniso_U_22
_atom_site_aniso_U_33
_atom_site_aniso_U_23
_atom_site_aniso_U_13
_atom_site_aniso_U_12
C1 0.0613(17) 0.0740(19) 0.0617(17) -0.0136(14) -0.0138(13) -0.0153(15)
C2 0.0623(16) 0.0585(16) 0.0475(14) 0.0015(11) -0.0055(11) -0.0094(13)
C3 0.0403(12) 0.0421(13) 0.0467(13) -0.0026(10) -0.0009(10) -0.0038(10)
C4 0.0335(11) 0.0423(13) 0.0466(13) -0.0026(10) -0.0022(9) -0.0071(10)
C5 0.0404(13) 0.0417(13) 0.0605(15) -0.0044(11) -0.0004(10) -0.0057(11)
C6 0.0670(17) 0.0371(13) 0.0614(16) -0.0010(11) -0.0139(13) -0.0150(12)
C7 0.0634(16) 0.0648(18) 0.0567(16) 0.0078(13) 0.0026(12) -0.0270(14)
C8 0.0349(12) 0.0524(15) 0.0511(14) -0.0034(11) 0.0043(10) -0.0081(11)
C9 0.119(3) 0.0502(17) 0.076(2) 0.0043(14) -0.0193(19) -0.0037(18)
C10 0.0458(13) 0.0538(15) 0.0436(13) -0.0078(11) -0.0015(10) -0.0054(12)
C11 0.0333(12) 0.0403(13) 0.0579(14) -0.0086(10) -0.0059(10) -0.0039(10)
C12 0.0440(13) 0.0425(13) 0.0583(15) -0.0016(11) -0.0004(11) -0.0106(11)
C13 0.0724(19) 0.0506(16) 0.0764(19) -0.0118(13) -0.0110(14) -0.0185(14)
C14 0.0731(19) 0.0508(16) 0.0773(19) -0.0215(14) -0.0089(15) 0.0024(14)
O1 0.0415(10) 0.0599(12) 0.0603(11) -0.0083(8) -0.0074(8) -0.0161(8)
O2 0.0418(10) 0.0477(11) 0.0862(13) -0.0205(9) -0.0136(8) -0.0061(8)
O3 0.0426(10) 0.0471(11) 0.0862(13) -0.0188(9) -0.0084(9) 0.0034(8)

loop_
_atom_type_symbol
_atom_type_description
_atom_type_scat_dispersion_real
_atom_type_scat_dispersion_imag
_atom_type_scat_source
C C 0.0033 0.0016 'International Tables Vol C Tables 4.2.6.8 and 6.1.1.4'
H H 0.0000 0.0000 'International Tables Vol C Tables 4.2.6.8 and 6.1.1.4'
O O 0.0106 0.0060 'International Tables Vol C Tables 4.2.6.8 and 6.1.1.4'

loop_
_geom_angle_atom_site_label_1
_geom_angle_atom_site_label_2
_geom_angle_atom_site_label_3
_geom_angle
O1 C1 C2 107.8(2)
O1 C1 H1A 110.2
C2 C1 H1A 110.2
O1 C1 H1B 110.2
C2 C1 H1B 110.2
H1A C1 H1B 108.5
C3 C2 C1 101.1(2)
C3 C2 H2A 111.6
C1 C2 H2A 111.6
C3 C2 H2B 111.6
C1 C2 H2B 111.6
H2A C2 H2B 109.4
C12 C3 C4 113.16(18)
C12 C3 C2 121.7(2)
C4 C3 C2 100.9(2)
C12 C3 H3 106.7
C4 C3 H3 106.7
C2 C3 H3 106.7
O1 C4 C3 102.16(17)
O1 C4 C8 111.70(19)
C3 C4 C8 112.8(2)
O1 C4 C5 107.89(19)
C3 C4 C5 119.1(2)
C8 C4 C5 103.33(18)
C6 C5 C4 104.7(2)
C6 C5 H5A 110.8
C4 C5 H5A 110.8
C6 C5 H5B 110.8
C4 C5 H5B 110.8
H5A C5 H5B 108.9
C9 C6 C7 125.3(3)
C9 C6 C5 125.8(3)
C7 C6 C5 108.8(2)
C6 C7 C8 103.2(2)
C6 C7 H7A 111.1
C8 C7 H7A 111.1
C6 C7 H7B 111.1
C8 C7 H7B 111.1
H7A C7 H7B 109.1
C7 C8 C4 103.2(2)
C7 C8 C10 110.3(2)
C4 C8 C10 107.11(19)
C7 C8 H8 111.9
C4 C8 H8 111.9
C10 C8 H8 111.9
C6 C9 H9A 120.0
C6 C9 H9B 120.0
H9A C9 H9B 120.0
C11 C10 C8 116.72(19)
C11 C10 H10A 108.1
C8 C10 H10A 108.1
C11 C10 H10B 108.1
C8 C10 H10B 108.1
H10A C10 H10B 107.3
O2 C11 O3 106.12(18)
O2 C11 C10 107.64(19)
O3 C11 C10 110.5(2)
O2 C11 C12 110.57(19)
O3 C11 C12 108.90(17)
C10 C11 C12 112.9(2)
C3 C12 C11 108.08(19)
C3 C12 H12A 110.1
C11 C12 H12A 110.1
C3 C12 H12B 110.1
C11 C12 H12B 110.1
H12A C12 H12B 108.4
O2 C13 C14 102.7(2)
O2 C13 H13A 111.2
C14 C13 H13A 111.2
O2 C13 H13B 111.2
C14 C13 H13B 111.2
H13A C13 H13B 109.1
O3 C14 C13 104.5(2)
O3 C14 H14A 110.9
C13 C14 H14A 110.9
O3 C14 H14B 110.9
C13 C14 H14B 110.9
H14A C14 H14B 108.9
C4 O1 C1 106.28(19)
C13 O2 C11 107.71(18)
C14 O3 C11 107.73(19)

loop_
_geom_bond_atom_site_label_1
_geom_bond_atom_site_label_2
_geom_bond_distance
C1 O1 1.444(4)
C1 C2 1.533(4)
C1 H1A 0.9700
C1 H1B 0.9700
C2 C3 1.527(4)
C2 H2A 0.9700
C2 H2B 0.9700
C3 C12 1.509(3)
C3 C4 1.515(3)
C3 H3 0.9800
C4 O1 1.442(3)
C4 C8 1.528(4)
C4 C5 1.552(3)
C5 C6 1.514(4)
C5 H5A 0.9700
C5 H5B 0.9700
C6 C9 1.314(4)
C6 C7 1.505(4)
C7 C8 1.529(4)
C7 H7A 0.9700
C7 H7B 0.9700
C8 C10 1.535(3)
C8 H8 0.9800
C9 H9A 0.9300
C9 H9B 0.9300
C10 C11 1.525(4)
C10 H10A 0.9700
C10 H10B 0.9700
C11 O2 1.418(3)
C11 O3 1.431(3)
C11 C12 1.537(4)
C12 H12A 0.9700
C12 H12B 0.9700
C13 O2 1.406(4)
C13 C14 1.482(5)
C13 H13A 0.9700
C13 H13B 0.9700
C14 O3 1.409(3)
C14 H14A 0.9700
C14 H14B 0.9700
